data_2017058
loop_
_publ_author_name
'Zhao, Mei'
'Zhang, Xin-Yan'
'Ma, Jian-Ping'
'Huang, Ru-Qi'
'Guo, Dian-Shun'

_publ_section_title
;Self-inclusion structure of
 5,11,17,23-tetrakis(azidomethyl)-25,26,27,28-tetrahydroxycalix[4]arene, and
 5,11,17,23-tetra-<i>tert</i>-butyl-25,27-bis(chloroacetoxy)-26,28-bis(2-pyridylmethoxy)calix[4]arene
;
_journal_coeditor_code LN3123
_journal_issue 4
_journal_name_full 'Acta Crystallographica Section C'
_journal_page_first o186
_journal_page_last o190
_journal_paper_doi 10.1107/S0108270109010609
_journal_volume 65
_journal_year 2009
_chemical_formula_iupac 'C32 H27.91 N11.73 O4.09'
_chemical_formula_moiety '0.91(C32 H28 N12 O4), 0.09(C32 H27 N9 O5)'
_chemical_formula_sum 'C32 H27.91 N11.73 O4.09'
_chemical_formula_weight 642.20
_chemical_name_systematic
;
5,11,17,23-tetrakis(azidomethyl)-25,26,27,28-tetrahydroxycalix[4]arene
;
_space_group_IT_number 14
_symmetry_cell_setting monoclinic
_symmetry_space_group_name_Hall '-P 2ybc'
_symmetry_space_group_name_H-M 'P 1 21/c 1'
_atom_sites_solution_hydrogens geom
_atom_sites_solution_primary direct
_atom_sites_solution_secondary difmap
_audit_creation_method SHELXL-97
_cell_angle_alpha 90.00
_cell_angle_beta 104.812(3)
_cell_angle_gamma 90.00
_cell_formula_units_Z 4
_cell_length_a 12.377(2)
_cell_length_b 12.446(2)
_cell_length_c 19.979(3)
_cell_measurement_reflns_used 3158
_cell_measurement_temperature 298(2)
_cell_measurement_theta_max 26.125
_cell_measurement_theta_min 2.362
_cell_volume 2975.4(8)
_computing_cell_refinement 'SAINT (Bruker, 1999)'
_computing_data_collection 'SMART (Bruker, 1999)'
_computing_data_reduction 'SAINT (Bruker, 1999)'
_computing_molecular_graphics 'SHELXTL (Version 6.12; Sheldrick, 2008)'
_computing_publication_material 'SHELXTL (Version 6.12; Sheldrick, 2008)'
_computing_structure_refinement 'SHELXL97 (Sheldrick, 2008)'
_computing_structure_solution 'SHELXS97 (Sheldrick, 2008)'
_diffrn_ambient_temperature 298(2)
_diffrn_measured_fraction_theta_full 0.999
_diffrn_measured_fraction_theta_max 0.999
_diffrn_measurement_device_type 'Bruker SMART CCD area-detector'
_diffrn_measurement_method 'phi and omega scans'
_diffrn_radiation_monochromator graphite
_diffrn_radiation_source 'fine-focus sealed tube'
_diffrn_radiation_type MoK\a
_diffrn_radiation_wavelength 0.71073
_diffrn_reflns_av_R_equivalents 0.0291
_diffrn_reflns_av_sigmaI/netI 0.0380
_diffrn_reflns_limit_h_max 10
_diffrn_reflns_limit_h_min -14
_diffrn_reflns_limit_k_max 14
_diffrn_reflns_limit_k_min -14
_diffrn_reflns_limit_l_max 23
_diffrn_reflns_limit_l_min -19
_diffrn_reflns_number 14693
_diffrn_reflns_theta_full 25.01
_diffrn_reflns_theta_max 25.01
_diffrn_reflns_theta_min 1.95
_exptl_absorpt_coefficient_mu 0.101
_exptl_absorpt_correction_type none
_exptl_crystal_colour colourless
_exptl_crystal_density_diffrn 1.434
_exptl_crystal_density_method 'not measured'
_exptl_crystal_description block
_exptl_crystal_F_000 1339.1
_exptl_crystal_size_max 0.38
_exptl_crystal_size_mid 0.28
_exptl_crystal_size_min 0.16
_refine_diff_density_max 0.359
_refine_diff_density_min -0.228
_refine_ls_extinction_method none
_refine_ls_goodness_of_fit_ref 1.025
_refine_ls_hydrogen_treatment constr
_refine_ls_matrix_type full
_refine_ls_number_parameters 447
_refine_ls_number_reflns 5228
_refine_ls_number_restraints 0
_refine_ls_restrained_S_all 1.025
_refine_ls_R_factor_all 0.0839
_refine_ls_R_factor_gt 0.0597
_refine_ls_shift/su_max 0.001
_refine_ls_shift/su_mean 0.000
_refine_ls_structure_factor_coef Fsqd
_refine_ls_weighting_details 'calc w=1/[\s^2^(Fo^2^)+(0.0819P)^2^+1.3905P] whereP=(Fo^2^+2Fc^2^)/3'
_refine_ls_weighting_scheme calc
_refine_ls_wR_factor_gt 0.1529
_refine_ls_wR_factor_ref 0.1677
_reflns_number_gt 3717
_reflns_number_total 5228
_reflns_threshold_expression 'I > 2\s(I)'
_cod_data_source_file ln3123.cif
_cod_data_source_block I
_cod_depositor_comments
;
The following automatic conversions were performed:
'_symmetry_cell_setting' value 'Monoclinic' changed to 'monoclinic'
according to '/home/saulius/struct/CIF-dictionaries/cif_core.dic'
dictionary named 'cif_core.dic' version 2.4.1 from 2010-06-29.

Automatic conversion script
Id: cif_fix_enum 1527 2010-12-29 10:47:43Z saulius 

The following automatic conversions were performed:

'_symmetry_cell_setting' value 'Monoclinic' changed to 'monoclinic'
according to /home/saulius/struct/CIF-dictionaries/cif_core.dic
dictionary named 'cif_core.dic' version 2.4.1 from 2010-06-29.

Automatic conversion script
Id: cif_fix_values 1715 2011-07-08 13:25:40Z adriana 
;
_cod_original_cell_volume 2975.3(9)
_cod_original_sg_symbol_H-M 'P 21/c'
_cod_database_code 2017058
_cod_database_fobs_code 2017058

loop_
_symmetry_equiv_pos_as_xyz
'x, y, z'
'-x, y+1/2, -z+1/2'
'-x, -y, -z'
'x, -y-1/2, z-1/2'

loop_
_atom_site_type_symbol
_atom_site_label
_atom_site_fract_x
_atom_site_fract_y
_atom_site_fract_z
_atom_site_U_iso_or_equiv
_atom_site_adp_type
_atom_site_calc_flag
_atom_site_refinement_flags
_atom_site_occupancy
_atom_site_disorder_assembly
_atom_site_disorder_group
C C1 0.1875(3) 0.5130(3) 0.63322(15) 0.0559(8) Uani d . 1 . .
H H1A 0.1924 0.5505 0.5915 0.067 Uiso calc R 1 . .
H H1B 0.2608 0.4834 0.6543 0.067 Uiso calc R 1 . .
C C2 0.1596(2) 0.5942(2) 0.68268(13) 0.0412(6) Uani d . 1 . .
C C3 0.0814(2) 0.5764(2) 0.71977(13) 0.0425(7) Uani d . 1 . .
H H3 0.0394 0.5136 0.7120 0.051 Uiso calc R 1 . .
C C4 0.0635(2) 0.6495(2) 0.76838(13) 0.0404(7) Uani d . 1 . .
C C5 0.1265(2) 0.7437(2) 0.77840(13) 0.0405(7) Uani d . 1 . .
C C6 0.2065(2) 0.7644(2) 0.74207(13) 0.0409(6) Uani d . 1 . .
C C7 0.2210(2) 0.6885(2) 0.69442(13) 0.0428(7) Uani d . 1 . .
H H7 0.2737 0.7012 0.6695 0.051 Uiso calc R 1 . .
C C8 0.2802(2) 0.8629(2) 0.75653(14) 0.0460(7) Uani d . 1 . .
H H8A 0.2400 0.9207 0.7721 0.055 Uiso calc R 1 . .
H H8B 0.2974 0.8859 0.7140 0.055 Uiso calc R 1 . .
C C9 0.3886(2) 0.8418(2) 0.81111(14) 0.0425(7) Uani d . 1 . .
C C10 0.3982(2) 0.8555(2) 0.88161(14) 0.0395(6) Uani d . 1 . .
C C11 0.4975(2) 0.8330(2) 0.93143(14) 0.0418(7) Uani d . 1 . .
C C12 0.5874(2) 0.7951(2) 0.90846(16) 0.0506(7) Uani d . 1 . .
H H12 0.6539 0.7793 0.9409 0.061 Uiso calc R 1 . .
C C13 0.5814(3) 0.7802(2) 0.83944(17) 0.0523(8) Uani d . 1 . .
C C14 0.4816(3) 0.8054(2) 0.79147(15) 0.0497(7) Uani d . 1 . .
H H14 0.4773 0.7976 0.7446 0.060 Uiso calc R 1 . .
C C15 0.6779(3) 0.7352(3) 0.8164(2) 0.0782(11) Uani d . 1 . .
H H15A 0.6886 0.7773 0.7778 0.094 Uiso calc R 1 . .
H H15B 0.7450 0.7417 0.8539 0.094 Uiso calc R 1 . .
C C16 0.5056(2) 0.8431(2) 1.00852(14) 0.0442(7) Uani d . 1 . .
H H16A 0.5819 0.8604 1.0330 0.053 Uiso calc R 1 . .
H H16B 0.4579 0.9013 1.0160 0.053 Uiso calc R 1 . .
C C17 0.4706(2) 0.7394(2) 1.03720(13) 0.0386(6) Uani d . 1 . .
C C18 0.3613(2) 0.7210(2) 1.03999(12) 0.0354(6) Uani d . 1 . .
C C19 0.3283(2) 0.6232(2) 1.06271(12) 0.0353(6) Uani d . 1 . .
C C20 0.4092(2) 0.5448(2) 1.08352(13) 0.0429(7) Uani d . 1 . .
H H20 0.3889 0.4796 1.0994 0.051 Uiso calc R 1 . .
C C21 0.5187(2) 0.5596(2) 1.08160(14) 0.0473(7) Uani d . 1 A .
C C22 0.5479(2) 0.6577(2) 1.05814(14) 0.0466(7) Uani d . 1 . .
H H22 0.6214 0.6688 1.0564 0.056 Uiso calc R 1 . .
C C23 0.6045(3) 0.4726(3) 1.10523(19) 0.0688(10) Uani d . 1 . .
H H23A 0.5672 0.4035 1.1010 0.083 Uiso calc PR 0.909(5) A 1
H H23B 0.6551 0.4719 1.0753 0.083 Uiso calc PR 0.909(5) A 1
H H23C 0.5812 0.4014 1.1041 0.083 Uiso calc PR 0.091(5) A 2
C C24 0.2077(2) 0.5993(2) 1.06159(13) 0.0394(6) Uani d . 1 . .
H H24A 0.2062 0.5523 1.1001 0.047 Uiso calc R 1 . .
H H24B 0.1708 0.6658 1.0680 0.047 Uiso calc R 1 . .
C C25 0.1434(2) 0.5467(2) 0.99489(13) 0.0370(6) Uani d . 1 . .
C C26 0.0913(2) 0.6062(2) 0.93678(13) 0.0392(6) Uani d . 1 . .
C C27 0.0337(2) 0.5580(2) 0.87478(13) 0.0414(7) Uani d . 1 . .
C C28 0.0285(2) 0.4470(2) 0.87343(14) 0.0461(7) Uani d . 1 . .
H H28 -0.0096 0.4130 0.8328 0.055 Uiso calc R 1 . .
C C29 0.0778(2) 0.3848(2) 0.93020(15) 0.0450(7) Uani d . 1 . .
C C30 0.1350(2) 0.4357(2) 0.99048(14) 0.0422(6) Uani d . 1 . .
H H30 0.1686 0.3945 1.0290 0.051 Uiso calc R 1 . .
C C31 0.0686(3) 0.2643(3) 0.92787(18) 0.0605(9) Uani d . 1 . .
H H31A 0.0368 0.2398 0.9648 0.073 Uiso calc R 1 . .
H H31B 0.0189 0.2425 0.8841 0.073 Uiso calc R 1 . .
C C32 -0.0185(2) 0.6242(3) 0.81098(14) 0.0477(7) Uani d . 1 . .
H H32A -0.0815 0.5852 0.7825 0.057 Uiso calc R 1 . .
H H32B -0.0466 0.6909 0.8252 0.057 Uiso calc R 1 . .
N N1 -0.0784(3) 0.4633(3) 0.55025(17) 0.0861(10) Uani d . 1 . .
N N2 0.0131(3) 0.4503(2) 0.58022(14) 0.0637(8) Uani d . 1 . .
N N3 0.1085(3) 0.4237(2) 0.61315(15) 0.0663(8) Uani d . 1 . .
N N4 0.2128(4) 0.1146(4) 0.8429(2) 0.1098(14) Uani d . 1 . .
N N5 0.1914(2) 0.1649(3) 0.88542(17) 0.0679(8) Uani d . 1 . .
N N6 0.1790(2) 0.2138(2) 0.93553(15) 0.0710(8) Uani d . 1 . .
N N7 0.7906(4) 0.6355(4) 1.20391(19) 0.0883(13) Uani d P 0.909(5) A 1
N N8 0.7318(3) 0.5662(4) 1.18505(18) 0.0729(11) Uani d P 0.909(5) A 1
N N9 0.6686(4) 0.4875(4) 1.1765(2) 0.0967(16) Uani d P 0.909(5) A 1
N N10 0.5192(6) 0.5844(4) 0.6944(4) 0.183(3) Uani d . 1 . .
N N11 0.5875(5) 0.6071(3) 0.7417(3) 0.1134(15) Uani d . 1 . .
N N12 0.6624(4) 0.6221(3) 0.7954(2) 0.0915(12) Uani d . 1 . .
O O1 0.11049(18) 0.82045(16) 0.82495(10) 0.0522(5) Uani d . 1 . .
H H1 0.0944 0.7908 0.8578 0.078 Uiso calc R 1 . .
O O2 0.30977(16) 0.89352(16) 0.90442(10) 0.0501(5) Uani d . 1 . .
H H2 0.2510 0.8774 0.8765 0.075 Uiso calc R 1 . .
O O3 0.28120(15) 0.80002(15) 1.02037(9) 0.0450(5) Uani d . 1 . .
H H3A 0.2923 0.8334 0.9874 0.067 Uiso calc R 1 . .
O O4 0.09191(16) 0.71711(15) 0.93971(10) 0.0491(5) Uani d . 1 . .
H H4 0.1487 0.7375 0.9679 0.074 Uiso calc R 1 . .
O O5 0.7081(16) 0.4940(18) 1.1267(10) 0.040(6) Uani d P 0.091(5) A 2

loop_
_atom_site_aniso_label
_atom_site_aniso_U_11
_atom_site_aniso_U_22
_atom_site_aniso_U_33
_atom_site_aniso_U_12
_atom_site_aniso_U_13
_atom_site_aniso_U_23
C1 0.064(2) 0.0599(19) 0.0448(17) -0.0083(16) 0.0166(15) -0.0054(15)
C2 0.0457(16) 0.0476(16) 0.0271(13) 0.0032(13) 0.0032(11) 0.0046(12)
C3 0.0423(15) 0.0507(17) 0.0296(14) -0.0021(13) 0.0005(11) 0.0025(12)
C4 0.0339(14) 0.0545(17) 0.0272(13) 0.0051(12) -0.0022(11) 0.0047(12)
C5 0.0407(15) 0.0471(16) 0.0291(14) 0.0095(13) 0.0003(11) 0.0038(12)
C6 0.0467(16) 0.0414(15) 0.0305(14) 0.0085(12) 0.0023(12) 0.0076(12)
C7 0.0452(16) 0.0512(17) 0.0310(14) 0.0044(13) 0.0079(11) 0.0107(13)
C8 0.0605(18) 0.0412(16) 0.0343(15) 0.0025(13) 0.0086(13) 0.0080(12)
C9 0.0519(17) 0.0312(14) 0.0435(16) -0.0031(12) 0.0108(13) 0.0066(12)
C10 0.0437(16) 0.0303(14) 0.0443(16) 0.0000(12) 0.0107(12) 0.0061(12)
C11 0.0436(16) 0.0345(14) 0.0461(16) -0.0089(12) 0.0097(12) 0.0068(12)
C12 0.0406(16) 0.0513(18) 0.0581(19) -0.0048(13) 0.0091(14) 0.0126(15)
C13 0.0488(18) 0.0494(18) 0.063(2) -0.0025(14) 0.0216(15) 0.0113(15)
C14 0.065(2) 0.0433(16) 0.0451(16) -0.0058(14) 0.0216(15) 0.0046(13)
C15 0.069(2) 0.085(3) 0.091(3) 0.007(2) 0.041(2) 0.015(2)
C16 0.0409(15) 0.0407(15) 0.0445(16) -0.0085(12) -0.0008(12) 0.0034(13)
C17 0.0392(15) 0.0386(15) 0.0335(14) -0.0045(12) 0.0013(11) 0.0003(11)
C18 0.0383(14) 0.0359(14) 0.0292(13) 0.0016(11) 0.0036(11) -0.0033(11)
C19 0.0390(14) 0.0416(15) 0.0232(12) -0.0043(12) 0.0040(10) -0.0046(11)
C20 0.0490(17) 0.0378(15) 0.0390(15) -0.0048(13) 0.0060(12) 0.0073(12)
C21 0.0433(16) 0.0463(17) 0.0483(17) 0.0032(13) 0.0047(13) 0.0095(14)
C22 0.0336(15) 0.0524(18) 0.0492(17) -0.0017(13) 0.0021(12) 0.0067(14)
C23 0.053(2) 0.062(2) 0.085(3) 0.0120(16) 0.0069(18) 0.0187(19)
C24 0.0416(15) 0.0482(16) 0.0294(13) -0.0035(12) 0.0108(11) -0.0024(12)
C25 0.0296(13) 0.0497(16) 0.0344(14) -0.0047(12) 0.0133(11) -0.0052(12)
C26 0.0313(14) 0.0502(17) 0.0382(15) -0.0029(12) 0.0127(11) -0.0060(13)
C27 0.0268(13) 0.0642(19) 0.0342(14) -0.0069(12) 0.0096(11) -0.0073(13)
C28 0.0373(15) 0.066(2) 0.0366(15) -0.0140(14) 0.0123(12) -0.0170(14)
C29 0.0357(15) 0.0530(17) 0.0498(17) -0.0107(13) 0.0174(13) -0.0122(14)
C30 0.0350(14) 0.0528(17) 0.0400(15) -0.0043(13) 0.0118(11) -0.0028(13)
C31 0.0550(19) 0.058(2) 0.073(2) -0.0150(16) 0.0247(16) -0.0201(17)
C32 0.0337(15) 0.070(2) 0.0360(15) -0.0031(13) 0.0022(11) -0.0051(14)
N1 0.083(2) 0.098(3) 0.071(2) -0.025(2) 0.0082(18) 0.0044(19)
N2 0.085(2) 0.0592(18) 0.0485(16) -0.0184(17) 0.0192(16) -0.0052(14)
N3 0.076(2) 0.0587(18) 0.0622(18) -0.0062(15) 0.0141(16) -0.0011(14)
N4 0.116(3) 0.118(3) 0.088(3) 0.039(3) 0.012(2) -0.024(2)
N5 0.0591(18) 0.0686(19) 0.066(2) 0.0041(15) -0.0020(15) -0.0111(17)
N6 0.0641(19) 0.074(2) 0.0634(18) 0.0019(15) -0.0043(14) -0.0248(16)
N7 0.114(4) 0.087(3) 0.062(2) 0.020(3) 0.020(2) -0.011(2)
N8 0.077(3) 0.075(3) 0.062(2) 0.032(2) 0.0080(19) 0.013(2)
N9 0.081(3) 0.095(3) 0.095(3) 0.006(2) -0.014(3) 0.050(2)
N10 0.208(7) 0.096(4) 0.210(7) 0.044(4) -0.010(5) -0.062(4)
N11 0.144(5) 0.070(3) 0.132(4) 0.033(3) 0.046(4) -0.013(3)
N12 0.115(3) 0.081(3) 0.098(3) 0.033(2) 0.062(2) 0.024(2)
O1 0.0555(13) 0.0559(12) 0.0453(12) 0.0099(10) 0.0131(10) -0.0043(10)
O2 0.0477(12) 0.0526(12) 0.0471(12) 0.0106(10) 0.0066(9) 0.0021(10)
O3 0.0483(11) 0.0414(11) 0.0442(11) 0.0079(9) 0.0102(9) 0.0018(9)
O4 0.0481(12) 0.0513(12) 0.0440(12) -0.0001(9) 0.0047(9) -0.0069(9)
O5 0.031(11) 0.066(14) 0.023(11) 0.013(9) 0.009(8) 0.000(10)

loop_
_atom_type_symbol
_atom_type_description
_atom_type_scat_dispersion_real
_atom_type_scat_dispersion_imag
_atom_type_scat_source
C C 0.0033 0.0016 'International Tables Vol C Tables 4.2.6.8 and 6.1.1.4'
H H 0.0000 0.0000 'International Tables Vol C Tables 4.2.6.8 and 6.1.1.4'
N N 0.0061 0.0033 'International Tables Vol C Tables 4.2.6.8 and 6.1.1.4'
O O 0.0106 0.0060 'International Tables Vol C Tables 4.2.6.8 and 6.1.1.4'

loop_
_geom_angle_atom_site_label_1
_geom_angle_atom_site_label_2
_geom_angle_atom_site_label_3
_geom_angle_site_symmetry_1
_geom_angle_site_symmetry_3
_geom_angle
_geom_angle_publ_flag
N3 C1 C2 . . 115.9(3) ?
N3 C1 H1A . . 108.3 ?
C2 C1 H1A . . 108.3 ?
N3 C1 H1B . . 108.3 ?
C2 C1 H1B . . 108.3 ?
H1A C1 H1B . . 107.4 ?
C3 C2 C7 . . 118.4(3) ?
C3 C2 C1 . . 123.5(3) ?
C7 C2 C1 . . 118.0(3) ?
C2 C3 C4 . . 122.0(3) ?
C2 C3 H3 . . 119.0 ?
C4 C3 H3 . . 119.0 ?
C3 C4 C5 . . 117.9(3) ?
C3 C4 C32 . . 120.4(3) ?
C5 C4 C32 . . 121.6(2) ?
O1 C5 C4 . . 120.5(2) ?
O1 C5 C6 . . 117.8(2) ?
C4 C5 C6 . . 121.7(3) ?
C7 C6 C5 . . 117.8(3) ?
C7 C6 C8 . . 120.5(3) ?
C5 C6 C8 . . 121.7(2) ?
C6 C7 C2 . . 122.2(3) ?
C6 C7 H7 . . 118.9 ?
C2 C7 H7 . . 118.9 ?
C6 C8 C9 . . 112.1(2) ?
C6 C8 H8A . . 109.2 ?
C9 C8 H8A . . 109.2 ?
C6 C8 H8B . . 109.2 ?
C9 C8 H8B . . 109.2 ?
H8A C8 H8B . . 107.9 ?
C14 C9 C10 . . 117.6(3) ?
C14 C9 C8 . . 119.9(3) ?
C10 C9 C8 . . 122.4(3) ?
O2 C10 C9 . . 120.5(2) ?
O2 C10 C11 . . 117.6(2) ?
C9 C10 C11 . . 121.9(3) ?
C12 C11 C10 . . 117.7(3) ?
C12 C11 C16 . . 120.7(2) ?
C10 C11 C16 . . 121.5(3) ?
C13 C12 C11 . . 122.3(3) ?
C13 C12 H12 . . 118.9 ?
C11 C12 H12 . . 118.9 ?
C12 C13 C14 . . 118.1(3) ?
C12 C13 C15 . . 121.1(3) ?
C14 C13 C15 . . 120.7(3) ?
C9 C14 C13 . . 122.3(3) ?
C9 C14 H14 . . 118.8 ?
C13 C14 H14 . . 118.8 ?
N12 C15 C13 . . 113.1(3) ?
N12 C15 H15A . . 109.0 ?
C13 C15 H15A . . 109.0 ?
N12 C15 H15B . . 109.0 ?
C13 C15 H15B . . 109.0 ?
H15A C15 H15B . . 107.8 ?
C17 C16 C11 . . 111.1(2) ?
C17 C16 H16A . . 109.4 ?
C11 C16 H16A . . 109.4 ?
C17 C16 H16B . . 109.4 ?
C11 C16 H16B . . 109.4 ?
H16A C16 H16B . . 108.0 ?
C22 C17 C18 . . 118.1(2) ?
C22 C17 C16 . . 119.8(2) ?
C18 C17 C16 . . 122.1(2) ?
O3 C18 C17 . . 120.5(2) ?
O3 C18 C19 . . 117.7(2) ?
C17 C18 C19 . . 121.8(2) ?
C20 C19 C18 . . 117.5(2) ?
C20 C19 C24 . . 120.0(2) ?
C18 C19 C24 . . 122.4(2) ?
C21 C20 C19 . . 122.6(3) ?
C21 C20 H20 . . 118.7 ?
C19 C20 H20 . . 118.7 ?
C20 C21 C22 . . 118.0(3) ?
C20 C21 C23 . . 121.0(3) ?
C22 C21 C23 . . 121.0(3) ?
C17 C22 C21 . . 121.9(3) ?
C17 C22 H22 . . 119.0 ?
C21 C22 H22 . . 119.0 ?
O5 C23 C21 . . 121.7(10) ?
N9 C23 C21 . . 112.3(3) ?
O5 C23 H23A . . 129.2 ?
N9 C23 H23A . . 109.1 ?
C21 C23 H23A . . 109.1 ?
O5 C23 H23B . . 57.0 ?
N9 C23 H23B . . 109.1 ?
C21 C23 H23B . . 109.1 ?
H23A C23 H23B . . 107.9 ?
O5 C23 H23C . . 119.2 ?
C21 C23 H23C . . 119.2 ?
C25 C24 C19 . . 113.0(2) ?
C25 C24 H24A . . 109.0 ?
C19 C24 H24A . . 109.0 ?
C25 C24 H24B . . 109.0 ?
C19 C24 H24B . . 109.0 ?
H24A C24 H24B . . 107.8 ?
C30 C25 C26 . . 117.8(2) ?
C30 C25 C24 . . 120.0(2) ?
C26 C25 C24 . . 122.1(2) ?
O4 C26 C25 . . 120.1(2) ?
O4 C26 C27 . . 117.6(2) ?
C25 C26 C27 . . 122.3(3) ?
C28 C27 C26 . . 117.2(3) ?
C28 C27 C32 . . 121.2(2) ?
C26 C27 C32 . . 121.5(3) ?
C29 C28 C27 . . 122.4(2) ?
C29 C28 H28 . . 118.8 ?
C27 C28 H28 . . 118.8 ?
C28 C29 C30 . . 118.6(3) ?
C28 C29 C31 . . 121.3(3) ?
C30 C29 C31 . . 120.1(3) ?
C29 C30 C25 . . 121.7(3) ?
C29 C30 H30 . . 119.2 ?
C25 C30 H30 . . 119.2 ?
N6 C31 C29 . . 111.2(3) ?
N6 C31 H31A . . 109.4 ?
C29 C31 H31A . . 109.4 ?
N6 C31 H31B . . 109.4 ?
C29 C31 H31B . . 109.4 ?
H31A C31 H31B . . 108.0 ?
C4 C32 C27 . . 112.5(2) ?
C4 C32 H32A . . 109.1 ?
C27 C32 H32A . . 109.1 ?
C4 C32 H32B . . 109.1 ?
C27 C32 H32B . . 109.1 ?
H32A C32 H32B . . 107.8 ?
N1 N2 N3 . . 172.5(4) ?
N2 N3 C1 . . 114.8(3) ?
N4 N5 N6 . . 172.9(4) ?
N5 N6 C31 . . 115.9(3) ?
N7 N8 N9 . . 168.9(5) ?
N8 N9 C23 . . 113.8(4) ?
N10 N11 N12 . . 174.0(6) ?
N11 N12 C15 . . 114.0(4) ?
C5 O1 H1 . . 109.5 ?
C10 O2 H2 . . 109.5 ?
C18 O3 H3A . . 109.5 ?
C26 O4 H4 . . 109.5 ?

loop_
_geom_bond_atom_site_label_1
_geom_bond_atom_site_label_2
_geom_bond_site_symmetry_2
_geom_bond_distance
_geom_bond_publ_flag
C1 N3 . 1.467(4) ?
C1 C2 . 1.514(4) ?
C1 H1A . 0.9700 ?
C1 H1B . 0.9700 ?
C2 C3 . 1.379(4) ?
C2 C7 . 1.385(4) ?
C3 C4 . 1.389(4) ?
C3 H3 . 0.9300 ?
C4 C5 . 1.393(4) ?
C4 C32 . 1.516(4) ?
C5 O1 . 1.382(3) ?
C5 C6 . 1.394(4) ?
C6 C7 . 1.385(4) ?
C6 C8 . 1.511(4) ?
C7 H7 . 0.9300 ?
C8 C9 . 1.519(4) ?
C8 H8A . 0.9700 ?
C8 H8B . 0.9700 ?
C9 C14 . 1.384(4) ?
C9 C10 . 1.393(4) ?
C10 O2 . 1.374(3) ?
C10 C11 . 1.397(4) ?
C11 C12 . 1.390(4) ?
C11 C16 . 1.523(4) ?
C12 C13 . 1.374(4) ?
C12 H12 . 0.9300 ?
C13 C14 . 1.392(4) ?
C13 C15 . 1.495(5) ?
C14 H14 . 0.9300 ?
C15 N12 . 1.467(6) ?
C15 H15A . 0.9700 ?
C15 H15B . 0.9700 ?
C16 C17 . 1.519(4) ?
C16 H16A . 0.9700 ?
C16 H16B . 0.9700 ?
C17 C22 . 1.386(4) ?
C17 C18 . 1.387(4) ?
C18 O3 . 1.381(3) ?
C18 C19 . 1.396(4) ?
C19 C20 . 1.384(4) ?
C19 C24 . 1.516(4) ?
C20 C21 . 1.378(4) ?
C20 H20 . 0.9300 ?
C21 C22 . 1.388(4) ?
C21 C23 . 1.505(4) ?
C22 H22 . 0.9300 ?
C23 O5 . 1.27(2) ?
C23 N9 . 1.453(6) ?
C23 H23A . 0.9700 ?
C23 H23B . 0.9700 ?
C23 H23C . 0.9300 ?
C24 C25 . 1.515(3) ?
C24 H24A . 0.9700 ?
C24 H24B . 0.9700 ?
C25 C30 . 1.386(4) ?
C25 C26 . 1.389(4) ?
C26 O4 . 1.382(3) ?
C26 C27 . 1.397(4) ?
C27 C28 . 1.383(4) ?
C27 C32 . 1.517(4) ?
C28 C29 . 1.380(4) ?
C28 H28 . 0.9300 ?
C29 C30 . 1.385(4) ?
C29 C31 . 1.504(4) ?
C30 H30 . 0.9300 ?
C31 N6 . 1.476(4) ?
C31 H31A . 0.9700 ?
C31 H31B . 0.9700 ?
C32 H32A . 0.9700 ?
C32 H32B . 0.9700 ?
N1 N2 . 1.150(4) ?
N2 N3 . 1.241(4) ?
N4 N5 . 1.139(4) ?
N5 N6 . 1.214(4) ?
N7 N8 . 1.130(5) ?
N8 N9 . 1.238(5) ?
N10 N11 . 1.131(7) ?
N11 N12 . 1.239(6) ?
O1 H1 . 0.8200 ?
O2 H2 . 0.8200 ?
O3 H3A . 0.8200 ?
O4 H4 . 0.8200 ?

loop_
_geom_hbond_atom_site_label_D
_geom_hbond_atom_site_label_H
_geom_hbond_atom_site_label_A
_geom_hbond_site_symmetry_A
_geom_hbond_distance_DH
_geom_hbond_distance_HA
_geom_hbond_distance_DA
_geom_hbond_angle_DHA
O3 H3A O2 . 0.82 1.88 2.695(3) 172.2
O4 H4 O3 . 0.82 1.88 2.687(3) 170.3
O1 H1 O4 . 0.82 1.88 2.690(3) 167.2
O2 H2 O1 . 0.82 1.92 2.726(3) 168.9
C20 H20 N12 3_667 0.93 2.66 3.472(4) 145.5
C15 H15A N7 4_575 0.97 2.43 3.346(5) 157.3
C32 H32A N4 2_556 0.97 2.64 3.386(5) 134.0

loop_
_geom_torsion_atom_site_label_1
_geom_torsion_atom_site_label_2
_geom_torsion_atom_site_label_3
_geom_torsion_atom_site_label_4
_geom_torsion_site_symmetry_1
_geom_torsion_site_symmetry_2
_geom_torsion_site_symmetry_3
_geom_torsion_site_symmetry_4
_geom_torsion
_geom_torsion_publ_flag
N3 C1 C2 C3 . . . . 14.4(4) ?
N3 C1 C2 C7 . . . . -169.8(3) ?
C7 C2 C3 C4 . . . . -0.4(4) ?
C1 C2 C3 C4 . . . . 175.4(2) ?
C2 C3 C4 C5 . . . . 0.8(4) ?
C2 C3 C4 C32 . . . . -176.5(2) ?
C3 C4 C5 O1 . . . . 178.6(2) ?
C32 C4 C5 O1 . . . . -4.1(4) ?
C3 C4 C5 C6 . . . . -1.0(4) ?
C32 C4 C5 C6 . . . . 176.3(2) ?
O1 C5 C6 C7 . . . . -178.8(2) ?
C4 C5 C6 C7 . . . . 0.9(4) ?
O1 C5 C6 C8 . . . . 4.7(4) ?
C4 C5 C6 C8 . . . . -175.7(2) ?
C5 C6 C7 C2 . . . . -0.4(4) ?
C8 C6 C7 C2 . . . . 176.2(2) ?
C3 C2 C7 C6 . . . . 0.2(4) ?
C1 C2 C7 C6 . . . . -175.8(2) ?
C7 C6 C8 C9 . . . . -85.6(3) ?
C5 C6 C8 C9 . . . . 90.8(3) ?
C6 C8 C9 C14 . . . . 89.9(3) ?
C6 C8 C9 C10 . . . . -88.7(3) ?
C14 C9 C10 O2 . . . . 178.6(2) ?
C8 C9 C10 O2 . . . . -2.8(4) ?
C14 C9 C10 C11 . . . . -0.4(4) ?
C8 C9 C10 C11 . . . . 178.3(2) ?
O2 C10 C11 C12 . . . . -179.6(2) ?
C9 C10 C11 C12 . . . . -0.6(4) ?
O2 C10 C11 C16 . . . . 3.9(4) ?
C9 C10 C11 C16 . . . . -177.0(2) ?
C10 C11 C12 C13 . . . . 0.4(4) ?
C16 C11 C12 C13 . . . . 176.9(3) ?
C11 C12 C13 C14 . . . . 0.7(4) ?
C11 C12 C13 C15 . . . . -177.5(3) ?
C10 C9 C14 C13 . . . . 1.6(4) ?
C8 C9 C14 C13 . . . . -177.1(3) ?
C12 C13 C14 C9 . . . . -1.8(4) ?
C15 C13 C14 C9 . . . . 176.4(3) ?
C12 C13 C15 N12 . . . . 103.5(4) ?
C14 C13 C15 N12 . . . . -74.7(4) ?
C12 C11 C16 C17 . . . . -88.7(3) ?
C10 C11 C16 C17 . . . . 87.6(3) ?
C11 C16 C17 C22 . . . . 84.9(3) ?
C11 C16 C17 C18 . . . . -91.6(3) ?
C22 C17 C18 O3 . . . . 179.4(2) ?
C16 C17 C18 O3 . . . . -4.0(4) ?
C22 C17 C18 C19 . . . . -0.3(4) ?
C16 C17 C18 C19 . . . . 176.3(2) ?
O3 C18 C19 C20 . . . . -178.9(2) ?
C17 C18 C19 C20 . . . . 0.9(4) ?
O3 C18 C19 C24 . . . . 4.4(3) ?
C17 C18 C19 C24 . . . . -175.9(2) ?
C18 C19 C20 C21 . . . . -0.9(4) ?
C24 C19 C20 C21 . . . . 175.9(2) ?
C19 C20 C21 C22 . . . . 0.4(4) ?
C19 C20 C21 C23 . . . . 179.5(3) ?
C18 C17 C22 C21 . . . . -0.2(4) ?
C16 C17 C22 C21 . . . . -176.9(3) ?
C20 C21 C22 C17 . . . . 0.1(4) ?
C23 C21 C22 C17 . . . . -178.9(3) ?
C20 C21 C23 O5 . . . . -155.1(11) ?
C22 C21 C23 O5 . . . . 24.0(11) ?
C20 C21 C23 N9 . . . . -96.4(4) ?
C22 C21 C23 N9 . . . . 82.7(4) ?
C20 C19 C24 C25 . . . . -85.8(3) ?
C18 C19 C24 C25 . . . . 90.9(3) ?
C19 C24 C25 C30 . . . . 94.2(3) ?
C19 C24 C25 C26 . . . . -85.9(3) ?
C30 C25 C26 O4 . . . . 176.4(2) ?
C24 C25 C26 O4 . . . . -3.5(4) ?
C30 C25 C26 C27 . . . . -1.3(4) ?
C24 C25 C26 C27 . . . . 178.8(2) ?
O4 C26 C27 C28 . . . . -176.7(2) ?
C25 C26 C27 C28 . . . . 1.1(4) ?
O4 C26 C27 C32 . . . . 4.8(4) ?
C25 C26 C27 C32 . . . . -177.4(2) ?
C26 C27 C28 C29 . . . . -0.2(4) ?
C32 C27 C28 C29 . . . . 178.3(2) ?
C27 C28 C29 C30 . . . . -0.4(4) ?
C27 C28 C29 C31 . . . . 178.6(3) ?
C28 C29 C30 C25 . . . . 0.2(4) ?
C31 C29 C30 C25 . . . . -178.8(3) ?
C26 C25 C30 C29 . . . . 0.7(4) ?
C24 C25 C30 C29 . . . . -179.4(2) ?
C28 C29 C31 N6 . . . . 115.2(3) ?
C30 C29 C31 N6 . . . . -65.8(4) ?
C3 C4 C32 C27 . . . . 84.8(3) ?
C5 C4 C32 C27 . . . . -92.4(3) ?
C28 C27 C32 C4 . . . . -92.4(3) ?
C26 C27 C32 C4 . . . . 86.0(3) ?
C2 C1 N3 N2 . . . . 63.8(4) ?
C29 C31 N6 N5 . . . . -114.2(3) ?
N7 N8 N9 C23 . . . . 166(2) ?
O5 C23 N9 N8 . . . . 45.0(12) ?
C21 C23 N9 N8 . . . . -68.6(5) ?
C13 C15 N12 N11 . . . . 68.0(5) ?
